data_7157787
loop_
_publ_author_name
'Gadigennavar, Savita'
'Ranganathan, Madhav'
'Sankararaman, Sethuraman'

_publ_section_title
;
 Which isomer is it, 1,2,5,6- or 1,4,5,8-tetrasubstituted
 cycloocta-1,3,5,7-tetraene? Synthesis of symmetrically tetrasubstituted
 cycloocta-1,3,5,7-tetraene derivatives
;
_journal_issue 45
_journal_name_full 'Organic &amp; Biomolecular Chemistry'
_journal_page_first 9284
_journal_page_last 9291
_journal_paper_doi 10.1039/D0OB01871F
_journal_volume 18
_journal_year 2020
_chemical_formula_moiety 'C12 H12 Br4'
_chemical_formula_sum 'C12 H12 Br4'
_chemical_formula_weight 475.86
_space_group_crystal_system monoclinic
_space_group_IT_number 14
_space_group_name_Hall '-P 2ybc'
_space_group_name_H-M_alt 'P 1 21/c 1'
_atom_sites_solution_hydrogens geom
_audit_creation_method SHELXL-2018/3
_audit_update_record
;
2020-08-29 deposited with the CCDC.	2020-10-22 downloaded from the CCDC.
;
_cell_angle_alpha 90
_cell_angle_beta 94.823(3)
_cell_angle_gamma 90
_cell_formula_units_Z 12
_cell_length_a 14.8169(9)
_cell_length_b 23.1350(15)
_cell_length_c 13.2408(7)
_cell_measurement_reflns_used 4613
_cell_measurement_temperature 296(2)
_cell_measurement_theta_max 19.70
_cell_measurement_theta_min 2.76
_cell_volume 4522.7(5)
_computing_cell_refinement 'Bruker SAINT'
_computing_data_collection 'Bruker APEX2'
_computing_data_reduction 'Bruker SAINT'
_computing_structure_refinement 'SHELXL-2018/3 (Sheldrick, 2018)'
_computing_structure_solution 'SHELXT 2018/2 (Sheldrick, 2018)'
_diffrn_ambient_temperature 296(2)
_diffrn_measured_fraction_theta_full 0.989
_diffrn_measured_fraction_theta_max 0.989
_diffrn_measurement_device_type 'Bruker apex 2'
_diffrn_measurement_method '\w and \f scan'
_diffrn_radiation_type MoK\a
_diffrn_radiation_wavelength 0.71073
_diffrn_reflns_av_R_equivalents 0.1794
_diffrn_reflns_av_unetI/netI 0.1802
_diffrn_reflns_Laue_measured_fraction_full 0.989
_diffrn_reflns_Laue_measured_fraction_max 0.989
_diffrn_reflns_limit_h_max 17
_diffrn_reflns_limit_h_min -17
_diffrn_reflns_limit_k_max 27
_diffrn_reflns_limit_k_min -27
_diffrn_reflns_limit_l_max 14
_diffrn_reflns_limit_l_min -15
_diffrn_reflns_number 43078
_diffrn_reflns_point_group_measured_fraction_full 0.989
_diffrn_reflns_point_group_measured_fraction_max 0.989
_diffrn_reflns_theta_full 24.999
_diffrn_reflns_theta_max 24.999
_diffrn_reflns_theta_min 1.379
_diffrn_source 'fine focus sealed tube'
_exptl_absorpt_coefficient_mu 10.652
_exptl_absorpt_correction_T_max 0.7453
_exptl_absorpt_correction_T_min 0.3443
_exptl_absorpt_correction_type multi-scan
_exptl_absorpt_process_details 'SADABS (Bruker)'
_exptl_crystal_colour brown
_exptl_crystal_density_diffrn 2.097
_exptl_crystal_description Block
_exptl_crystal_F_000 2688
_exptl_crystal_size_max 0.250
_exptl_crystal_size_mid 0.220
_exptl_crystal_size_min 0.100
_refine_diff_density_max 1.784
_refine_diff_density_min -1.237
_refine_diff_density_rms 0.177
_refine_ls_extinction_method none
_refine_ls_goodness_of_fit_ref 1.022
_refine_ls_hydrogen_treatment constr
_refine_ls_matrix_type full
_refine_ls_number_parameters 433
_refine_ls_number_reflns 7895
_refine_ls_number_restraints 1
_refine_ls_restrained_S_all 1.022
_refine_ls_R_factor_all 0.2130
_refine_ls_R_factor_gt 0.0739
_refine_ls_shift/su_max 0.000
_refine_ls_shift/su_mean 0.000
_refine_ls_structure_factor_coef Fsqd
_refine_ls_weighting_details 'w=1/[\s^2^(Fo^2^)+(0.1037P)^2^+2.9041P] where P=(Fo^2^+2Fc^2^)/3'
_refine_ls_weighting_scheme calc
_refine_ls_wR_factor_gt 0.1762
_refine_ls_wR_factor_ref 0.2393
_reflns_Friedel_coverage 0.000
_reflns_number_gt 3286
_reflns_number_total 7895
_reflns_threshold_expression 'I > 2\s(I)'
_cod_data_source_file d0ob01871f2.cif
_cod_data_source_block shelx
_cod_original_sg_symbol_H-M 'P 21/c'
_cod_database_code 7157787
_shelx_shelxl_version_number 2018/3
_shelx_space_group_comment
;
The symmetry employed for this shelxl refinement is uniquely defined
by the following loop, which should always be used as a source of
symmetry information in preference to the above space-group names.
They are only intended as comments.
;
_shelx_estimated_absorpt_t_min 0.176
_shelx_estimated_absorpt_t_max 0.416

loop_
_space_group_symop_operation_xyz
'x, y, z'
'-x, y+1/2, -z+1/2'
'-x, -y, -z'
'x, -y-1/2, z-1/2'

loop_
_atom_site_label
_atom_site_type_symbol
_atom_site_fract_x
_atom_site_fract_y
_atom_site_fract_z
_atom_site_U_iso_or_equiv
_atom_site_adp_type
_atom_site_occupancy
_atom_site_site_symmetry_order
_atom_site_calc_flag
_atom_site_refinement_flags_posn
_atom_site_refinement_flags_adp
_atom_site_refinement_flags_occupancy
_atom_site_disorder_assembly
_atom_site_disorder_group
C1 C 0.3560(9) 0.6599(6) 0.0451(11) 0.034(3) Uani 1 1 d . . . . .
C2 C 0.3403(10) 0.6337(6) -0.0396(10) 0.044(4) Uani 1 1 d . . . . .
H2 H 0.377101 0.602120 -0.050589 0.053 Uiso 1 1 calc R U . . .
C3 C 0.2715(10) 0.6477(5) -0.1203(11) 0.042(4) Uani 1 1 d . . . . .
H3 H 0.291656 0.657282 -0.182776 0.051 Uiso 1 1 calc R U . . .
C4 C 0.1800(10) 0.6481(5) -0.1136(10) 0.038(4) Uani 1 1 d . . . . .
C5 C 0.1392(9) 0.6334(6) -0.0200(11) 0.039(4) Uani 1 1 d . . . . .
C6 C 0.1563(9) 0.6603(6) 0.0706(10) 0.040(4) Uani 1 1 d . . . . .
H6 H 0.127830 0.646242 0.125660 0.048 Uiso 1 1 calc R U . . .
C7 C 0.2162(10) 0.7096(6) 0.0869(10) 0.044(4) Uani 1 1 d . . . . .
H7 H 0.190512 0.743709 0.107907 0.053 Uiso 1 1 calc R U . . .
C8 C 0.3024(10) 0.7107(6) 0.0748(9) 0.039(4) Uani 1 1 d . U . . .
C9 C 0.3531(11) 0.7666(8) 0.0965(12) 0.077(6) Uani 1 1 d . U . . .
H9A H 0.402282 0.760104 0.148304 0.093 Uiso 1 1 calc R U . . .
H9B H 0.312522 0.795004 0.122038 0.093 Uiso 1 1 calc R U . . .
C10 C 0.4303(10) 0.6397(7) 0.1160(11) 0.062(5) Uani 1 1 d . . . . .
H10A H 0.467530 0.672348 0.139464 0.074 Uiso 1 1 calc R U . . .
H10B H 0.468007 0.613099 0.081620 0.074 Uiso 1 1 calc R U . . .
C11 C 0.0721(9) 0.5832(6) -0.0248(11) 0.051(4) Uani 1 1 d . . . . .
H11A H 0.023295 0.590925 -0.076514 0.062 Uiso 1 1 calc R U . . .
H11B H 0.046080 0.579699 0.039779 0.062 Uiso 1 1 calc R U . . .
C12 C 0.1179(12) 0.6648(7) -0.1985(12) 0.079(6) Uani 1 1 d . . . . .
H12A H 0.066970 0.638310 -0.204540 0.095 Uiso 1 1 calc R U . . .
H12B H 0.148239 0.662681 -0.260490 0.095 Uiso 1 1 calc R U . . .
Br1 Br 0.13141(14) 0.51122(8) -0.05552(16) 0.0809(7) Uani 1 1 d . . . . .
Br2 Br 0.07364(12) 0.74427(8) -0.17996(13) 0.0699(6) Uani 1 1 d . . . . .
Br3 Br 0.40083(15) 0.79595(8) -0.0227(2) 0.1031(8) Uani 1 1 d . . . . .
Br4 Br 0.38312(15) 0.60098(11) 0.23214(14) 0.1011(9) Uani 1 1 d . . . . .
C13 C 0.2075(9) 0.5514(5) 0.4405(9) 0.028(3) Uani 1 1 d . . . . .
C14 C 0.2973(9) 0.5459(5) 0.4453(9) 0.032(3) Uani 1 1 d . . . . .
H14 H 0.329972 0.579758 0.437917 0.038 Uiso 1 1 calc R U . . .
C15 C 0.3506(8) 0.4928(6) 0.4607(10) 0.033(3) Uani 1 1 d . . . . .
H15 H 0.381454 0.480088 0.406625 0.040 Uiso 1 1 calc R U . . .
C16 C 0.3586(8) 0.4625(5) 0.5410(10) 0.030(3) Uani 1 1 d . . . . .
C17 C 0.3107(10) 0.4779(6) 0.6301(10) 0.040(4) Uani 1 1 d . . . . .
C18 C 0.2217(9) 0.4809(6) 0.6296(10) 0.038(4) Uani 1 1 d . . . . .
H18 H 0.198211 0.491933 0.689656 0.045 Uiso 1 1 calc R U . . .
C19 C 0.1559(8) 0.4683(5) 0.5421(9) 0.029(3) Uani 1 1 d . . . . .
H19 H 0.118510 0.436152 0.545346 0.034 Uiso 1 1 calc R U . . .
C20 C 0.1479(8) 0.5012(5) 0.4581(9) 0.028(3) Uani 1 1 d . . . . .
C21 C 0.1662(10) 0.6077(6) 0.4178(10) 0.044(4) Uani 1 1 d . . . . .
H21A H 0.128938 0.605369 0.354113 0.053 Uiso 1 1 calc R U . . .
H21B H 0.213578 0.635846 0.409823 0.053 Uiso 1 1 calc R U . . .
C22 C 0.0711(8) 0.4906(6) 0.3797(9) 0.034(3) Uani 1 1 d . . . . .
H22A H 0.028347 0.522301 0.381041 0.041 Uiso 1 1 calc R U . . .
H22B H 0.039926 0.455530 0.396956 0.041 Uiso 1 1 calc R U . . .
C23 C 0.4240(9) 0.4127(5) 0.5498(10) 0.043(4) Uani 1 1 d . . . . .
H23A H 0.473389 0.421759 0.600054 0.051 Uiso 1 1 calc R U . . .
H23B H 0.449188 0.406847 0.485336 0.051 Uiso 1 1 calc R U . . .
C24 C 0.3632(10) 0.4909(7) 0.7273(10) 0.054(4) Uani 1 1 d . . . . .
H24A H 0.403491 0.458964 0.746361 0.064 Uiso 1 1 calc R U . . .
H24B H 0.322467 0.496157 0.780170 0.064 Uiso 1 1 calc R U . . .
Br5 Br 0.10812(13) 0.48314(9) 0.24476(13) 0.0793(7) Uani 1 1 d . . . . .
Br6 Br 0.09213(12) 0.63378(7) 0.52325(13) 0.0615(5) Uani 1 1 d . . . . .
Br7 Br 0.43438(12) 0.56212(9) 0.71186(14) 0.0789(7) Uani 1 1 d . . . . .
Br8 Br 0.36447(14) 0.34165(8) 0.58891(17) 0.0874(7) Uani 1 1 d . . . . .
C25 C 0.1472(8) 0.2088(6) 0.4503(11) 0.035(3) Uani 1 1 d . . . . .
C26 C 0.1992(9) 0.1889(5) 0.3678(10) 0.032(3) Uani 1 1 d . . . . .
C27 C 0.2892(9) 0.1819(6) 0.3797(10) 0.039(4) Uani 1 1 d . . . . .
H27 H 0.315696 0.167664 0.323530 0.047 Uiso 1 1 calc R U . . .
C28 C 0.3522(8) 0.1937(5) 0.4695(10) 0.032(3) Uani 1 1 d . . . . .
H28 H 0.394600 0.222907 0.463785 0.038 Uiso 1 1 calc R U . . .
C29 C 0.3537(8) 0.1669(6) 0.5564(10) 0.031(3) Uani 1 1 d . . . . .
C30 C 0.2903(8) 0.1222(5) 0.5801(9) 0.027(3) Uani 1 1 d . . . . .
C31 C 0.2020(9) 0.1293(6) 0.5743(9) 0.043(4) Uani 1 1 d . . . . .
H31 H 0.167849 0.097601 0.591575 0.052 Uiso 1 1 calc R U . . .
C32 C 0.1504(9) 0.1831(7) 0.5428(11) 0.047(4) Uani 1 1 d . . . . .
H32 H 0.117464 0.200468 0.591234 0.057 Uiso 1 1 calc R U . . .
C33 C 0.0814(9) 0.2568(6) 0.4308(11) 0.055(5) Uani 1 1 d . . . . .
H33A H 0.056485 0.267168 0.493783 0.066 Uiso 1 1 calc R U . . .
H33B H 0.031903 0.243715 0.383814 0.066 Uiso 1 1 calc R U . . .
C34 C 0.1496(10) 0.1788(7) 0.2638(10) 0.059(5) Uani 1 1 d . . . . .
H34A H 0.192875 0.168724 0.215564 0.071 Uiso 1 1 calc R U . . .
H34B H 0.118770 0.213906 0.240528 0.071 Uiso 1 1 calc R U . . .
C35 C 0.3248(8) 0.0658(6) 0.6181(9) 0.037(4) Uani 1 1 d . . . . .
H35A H 0.274197 0.040556 0.629015 0.044 Uiso 1 1 calc R U . . .
H35B H 0.359986 0.071075 0.682582 0.044 Uiso 1 1 calc R U . . .
C36 C 0.4334(9) 0.1791(6) 0.6335(10) 0.046(4) Uani 1 1 d . . . . .
H36A H 0.467722 0.211588 0.610476 0.055 Uiso 1 1 calc R U . . .
H36B H 0.473099 0.145712 0.638535 0.055 Uiso 1 1 calc R U . . .
Br9 Br 0.39358(14) 0.19651(9) 0.76630(13) 0.0807(7) Uani 1 1 d . . . . .
Br10 Br 0.40054(11) 0.02982(7) 0.52124(14) 0.0631(6) Uani 1 1 d . . . . .
Br11 Br 0.06270(11) 0.11716(7) 0.27090(12) 0.0594(5) Uani 1 1 d . . . . .
Br12 Br 0.13616(14) 0.32497(8) 0.37510(18) 0.0880(7) Uani 1 1 d . . . . .

loop_
_atom_site_aniso_label
_atom_site_aniso_U_11
_atom_site_aniso_U_22
_atom_site_aniso_U_33
_atom_site_aniso_U_23
_atom_site_aniso_U_13
_atom_site_aniso_U_12
C1 0.027(8) 0.039(9) 0.037(9) 0.008(7) 0.007(7) 0.001(7)
C2 0.054(11) 0.046(10) 0.033(10) 0.004(8) 0.012(8) 0.010(8)
C3 0.058(11) 0.021(9) 0.050(10) 0.004(7) 0.019(8) 0.013(8)
C4 0.065(11) 0.021(8) 0.028(9) -0.007(6) 0.005(8) -0.014(8)
C5 0.035(9) 0.034(9) 0.046(10) 0.000(8) -0.006(7) 0.006(7)
C6 0.037(9) 0.058(11) 0.025(9) 0.003(7) 0.002(7) -0.002(8)
C7 0.043(10) 0.041(10) 0.051(10) -0.009(7) 0.022(8) -0.008(8)
C8 0.050(10) 0.051(10) 0.018(8) -0.005(7) 0.009(7) 0.007(7)
C9 0.049(11) 0.097(13) 0.085(14) -0.026(11) -0.004(10) -0.020(10)
C10 0.050(11) 0.077(13) 0.060(11) 0.006(9) 0.009(9) -0.006(10)
C11 0.028(9) 0.068(12) 0.056(11) 0.000(8) -0.007(7) 0.000(8)
C12 0.112(16) 0.078(14) 0.040(11) 0.000(9) -0.039(11) -0.006(12)
Br1 0.0849(15) 0.0411(11) 0.1160(17) -0.0038(11) 0.0047(12) -0.0077(10)
Br2 0.0615(12) 0.0708(14) 0.0738(13) 0.0202(10) -0.0164(10) 0.0136(10)
Br3 0.0881(16) 0.0427(12) 0.188(2) 0.0192(13) 0.0657(16) -0.0015(11)
Br4 0.0955(17) 0.155(2) 0.0519(13) 0.0444(13) 0.0008(11) 0.0249(15)
C13 0.035(9) 0.027(9) 0.026(8) 0.000(6) 0.017(6) 0.008(7)
C14 0.040(9) 0.016(8) 0.040(9) 0.008(6) 0.008(7) 0.001(7)
C15 0.021(8) 0.047(10) 0.032(9) 0.002(7) 0.009(6) 0.008(7)
C16 0.029(8) 0.029(8) 0.033(9) 0.012(7) 0.003(6) 0.007(6)
C17 0.051(10) 0.043(10) 0.024(9) 0.002(7) -0.013(7) 0.004(8)
C18 0.035(9) 0.051(10) 0.029(8) 0.007(7) 0.012(7) 0.004(8)
C19 0.023(8) 0.031(9) 0.034(9) -0.001(7) 0.015(6) -0.001(6)
C20 0.024(8) 0.029(8) 0.032(8) -0.013(7) 0.012(6) -0.006(6)
C21 0.055(10) 0.030(9) 0.049(10) -0.005(7) 0.009(8) 0.011(8)
C22 0.026(8) 0.040(9) 0.038(9) -0.009(7) 0.006(6) 0.002(7)
C23 0.053(10) 0.029(9) 0.045(9) 0.001(7) 0.001(7) 0.005(8)
C24 0.055(10) 0.069(12) 0.038(10) 0.012(8) 0.004(8) 0.005(9)
Br5 0.0734(13) 0.1174(18) 0.0457(11) -0.0349(11) -0.0036(9) 0.0035(12)
Br6 0.0759(13) 0.0390(10) 0.0723(12) -0.0080(9) 0.0224(10) 0.0127(9)
Br7 0.0561(12) 0.1090(17) 0.0699(13) -0.0459(11) -0.0044(10) -0.0152(11)
Br8 0.0891(15) 0.0414(11) 0.1385(19) 0.0151(11) 0.0494(13) 0.0162(11)
C25 0.023(8) 0.037(9) 0.042(10) 0.002(7) 0.001(7) 0.000(7)
C26 0.047(10) 0.012(8) 0.036(9) 0.008(6) 0.005(7) 0.012(7)
C27 0.043(10) 0.032(9) 0.044(10) -0.005(7) 0.004(7) -0.002(7)
C28 0.027(8) 0.020(8) 0.048(10) -0.008(7) 0.003(7) 0.000(6)
C29 0.024(8) 0.046(10) 0.023(8) 0.002(7) 0.000(6) 0.003(7)
C30 0.021(8) 0.032(9) 0.030(8) 0.008(6) 0.008(6) 0.007(7)
C31 0.040(10) 0.055(11) 0.034(9) -0.002(7) 0.005(7) 0.006(8)
C32 0.024(9) 0.070(12) 0.049(11) -0.010(9) 0.005(7) 0.006(8)
C33 0.032(9) 0.074(13) 0.058(11) 0.019(9) -0.003(7) 0.027(9)
C34 0.060(11) 0.094(14) 0.025(9) 0.026(8) 0.012(8) 0.033(10)
C35 0.024(8) 0.049(10) 0.039(9) -0.001(7) 0.011(6) 0.006(7)
C36 0.040(9) 0.051(11) 0.046(10) 0.005(8) 0.006(7) 0.000(8)
Br9 0.0939(15) 0.0938(16) 0.0521(12) -0.0331(10) -0.0076(10) 0.0067(12)
Br10 0.0610(12) 0.0408(11) 0.0891(14) -0.0095(9) 0.0157(10) 0.0132(9)
Br11 0.0529(11) 0.0664(13) 0.0568(11) -0.0170(9) -0.0085(8) -0.0011(9)
Br12 0.0846(15) 0.0427(12) 0.1369(19) 0.0110(11) 0.0102(13) 0.0160(11)

loop_
_atom_type_symbol
_atom_type_description
_atom_type_scat_dispersion_real
_atom_type_scat_dispersion_imag
_atom_type_scat_source
C C 0.0033 0.0016 'International Tables Vol C Tables 4.2.6.8 and 6.1.1.4'
H H 0.0000 0.0000 'International Tables Vol C Tables 4.2.6.8 and 6.1.1.4'
Br Br -0.2901 2.4595 'International Tables Vol C Tables 4.2.6.8 and 6.1.1.4'

loop_
_geom_angle_atom_site_label_1
_geom_angle_atom_site_label_2
_geom_angle_atom_site_label_3
_geom_angle
_geom_angle_site_symmetry_1
_geom_angle_site_symmetry_3
_geom_angle_publ_flag
C2 C1 C10 118.8(14) . . ?
C2 C1 C8 123.0(13) . . ?
C10 C1 C8 118.2(13) . . ?
C1 C2 C3 127.2(14) . . ?
C1 C2 H2 116.4 . . ?
C3 C2 H2 116.4 . . ?
C4 C3 C2 126.4(13) . . ?
C4 C3 H3 116.8 . . ?
C2 C3 H3 116.8 . . ?
C3 C4 C12 121.5(14) . . ?
C3 C4 C5 122.4(13) . . ?
C12 C4 C5 116.1(14) . . ?
C6 C5 C4 125.7(13) . . ?
C6 C5 C11 117.2(13) . . ?
C4 C5 C11 117.1(12) . . ?
C5 C6 C7 123.9(13) . . ?
C5 C6 H6 118.1 . . ?
C7 C6 H6 118.1 . . ?
C8 C7 C6 126.4(15) . . ?
C8 C7 H7 116.8 . . ?
C6 C7 H7 116.8 . . ?
C7 C8 C1 124.6(14) . . ?
C7 C8 C9 118.1(14) . . ?
C1 C8 C9 117.2(13) . . ?
C8 C9 Br3 111.1(10) . . ?
C8 C9 H9A 109.4 . . ?
Br3 C9 H9A 109.4 . . ?
C8 C9 H9B 109.4 . . ?
Br3 C9 H9B 109.4 . . ?
H9A C9 H9B 108.0 . . ?
C1 C10 Br4 110.5(10) . . ?
C1 C10 H10A 109.5 . . ?
Br4 C10 H10A 109.5 . . ?
C1 C10 H10B 109.5 . . ?
Br4 C10 H10B 109.5 . . ?
H10A C10 H10B 108.1 . . ?
C5 C11 Br1 110.9(9) . . ?
C5 C11 H11A 109.5 . . ?
Br1 C11 H11A 109.5 . . ?
C5 C11 H11B 109.5 . . ?
Br1 C11 H11B 109.5 . . ?
H11A C11 H11B 108.1 . . ?
C4 C12 Br2 110.4(10) . . ?
C4 C12 H12A 109.6 . . ?
Br2 C12 H12A 109.6 . . ?
C4 C12 H12B 109.6 . . ?
Br2 C12 H12B 109.6 . . ?
H12A C12 H12B 108.1 . . ?
C14 C13 C21 119.6(13) . . ?
C14 C13 C20 121.4(12) . . ?
C21 C13 C20 119.0(12) . . ?
C13 C14 C15 127.6(12) . . ?
C13 C14 H14 116.2 . . ?
C15 C14 H14 116.2 . . ?
C16 C15 C14 126.3(13) . . ?
C16 C15 H15 116.9 . . ?
C14 C15 H15 116.9 . . ?
C15 C16 C17 121.2(12) . . ?
C15 C16 C23 120.2(12) . . ?
C17 C16 C23 118.4(11) . . ?
C18 C17 C16 123.9(12) . . ?
C18 C17 C24 116.6(14) . . ?
C16 C17 C24 119.5(13) . . ?
C17 C18 C19 125.9(13) . . ?
C17 C18 H18 117.1 . . ?
C19 C18 H18 117.1 . . ?
C20 C19 C18 122.8(12) . . ?
C20 C19 H19 118.6 . . ?
C18 C19 H19 118.6 . . ?
C19 C20 C13 124.0(11) . . ?
C19 C20 C22 119.4(12) . . ?
C13 C20 C22 116.5(11) . . ?
C13 C21 Br6 112.5(9) . . ?
C13 C21 H21A 109.1 . . ?
Br6 C21 H21A 109.1 . . ?
C13 C21 H21B 109.1 . . ?
Br6 C21 H21B 109.1 . . ?
H21A C21 H21B 107.8 . . ?
C20 C22 Br5 113.6(8) . . ?
C20 C22 H22A 108.8 . . ?
Br5 C22 H22A 108.8 . . ?
C20 C22 H22B 108.8 . . ?
Br5 C22 H22B 108.8 . . ?
H22A C22 H22B 107.7 . . ?
C16 C23 Br8 111.3(9) . . ?
C16 C23 H23A 109.4 . . ?
Br8 C23 H23A 109.4 . . ?
C16 C23 H23B 109.4 . . ?
Br8 C23 H23B 109.4 . . ?
H23A C23 H23B 108.0 . . ?
C17 C24 Br7 109.0(9) . . ?
C17 C24 H24A 109.9 . . ?
Br7 C24 H24A 109.9 . . ?
C17 C24 H24B 109.9 . . ?
Br7 C24 H24B 109.9 . . ?
H24A C24 H24B 108.3 . . ?
C32 C25 C26 123.7(13) . . ?
C32 C25 C33 117.2(13) . . ?
C26 C25 C33 119.0(12) . . ?
C27 C26 C25 122.1(13) . . ?
C27 C26 C34 119.2(13) . . ?
C25 C26 C34 118.7(12) . . ?
C26 C27 C28 129.0(13) . . ?
C26 C27 H27 115.5 . . ?
C28 C27 H27 115.5 . . ?
C29 C28 C27 125.9(13) . . ?
C29 C28 H28 117.1 . . ?
C27 C28 H28 117.1 . . ?
C28 C29 C30 124.5(12) . . ?
C28 C29 C36 117.3(12) . . ?
C30 C29 C36 117.9(11) . . ?
C31 C30 C29 123.9(12) . . ?
C31 C30 C35 116.4(12) . . ?
C29 C30 C35 119.6(11) . . ?
C30 C31 C32 126.9(14) . . ?
C30 C31 H31 116.5 . . ?
C32 C31 H31 116.5 . . ?
C25 C32 C31 126.3(13) . . ?
C25 C32 H32 116.8 . . ?
C31 C32 H32 116.8 . . ?
C25 C33 Br12 112.6(9) . . ?
C25 C33 H33A 109.1 . . ?
Br12 C33 H33A 109.1 . . ?
C25 C33 H33B 109.1 . . ?
Br12 C33 H33B 109.1 . . ?
H33A C33 H33B 107.8 . . ?
C26 C34 Br11 110.0(9) . . ?
C26 C34 H34A 109.7 . . ?
Br11 C34 H34A 109.7 . . ?
C26 C34 H34B 109.7 . . ?
Br11 C34 H34B 109.7 . . ?
H34A C34 H34B 108.2 . . ?
C30 C35 Br10 110.7(9) . . ?
C30 C35 H35A 109.5 . . ?
Br10 C35 H35A 109.5 . . ?
C30 C35 H35B 109.5 . . ?
Br10 C35 H35B 109.5 . . ?
H35A C35 H35B 108.1 . . ?
C29 C36 Br9 111.6(9) . . ?
C29 C36 H36A 109.3 . . ?
Br9 C36 H36A 109.3 . . ?
C29 C36 H36B 109.3 . . ?
Br9 C36 H36B 109.3 . . ?
H36A C36 H36B 108.0 . . ?

loop_
_geom_bond_atom_site_label_1
_geom_bond_atom_site_label_2
_geom_bond_distance
_geom_bond_site_symmetry_2
_geom_bond_publ_flag
C1 C2 1.279(17) . ?
C1 C10 1.462(17) . ?
C1 C8 1.489(19) . ?
C2 C3 1.450(17) . ?
C2 H2 0.9300 . ?
C3 C4 1.367(19) . ?
C3 H3 0.9300 . ?
C4 C12 1.444(18) . ?
C4 C5 1.463(19) . ?
C5 C6 1.357(17) . ?
C5 C11 1.526(18) . ?
C6 C7 1.451(18) . ?
C6 H6 0.9300 . ?
C7 C8 1.300(18) . ?
C7 H7 0.9300 . ?
C8 C9 1.51(2) . ?
C9 Br3 1.907(17) . ?
C9 H9A 0.9700 . ?
C9 H9B 0.9700 . ?
C10 Br4 1.960(14) . ?
C10 H10A 0.9700 . ?
C10 H10B 0.9700 . ?
C11 Br1 1.942(14) . ?
C11 H11A 0.9700 . ?
C11 H11B 0.9700 . ?
C12 Br2 1.974(16) . ?
C12 H12A 0.9700 . ?
C12 H12B 0.9700 . ?
C13 C14 1.333(16) . ?
C13 C21 1.460(17) . ?
C13 C20 1.488(17) . ?
C14 C15 1.465(17) . ?
C14 H14 0.9300 . ?
C15 C16 1.271(16) . ?
C15 H15 0.9300 . ?
C16 C17 1.472(18) . ?
C16 C23 1.503(17) . ?
C17 C18 1.320(18) . ?
C17 C24 1.477(17) . ?
C18 C19 1.478(16) . ?
C18 H18 0.9300 . ?
C19 C20 1.346(16) . ?
C19 H19 0.9300 . ?
C20 C22 1.495(15) . ?
C21 Br6 1.943(13) . ?
C21 H21A 0.9700 . ?
C21 H21B 0.9700 . ?
C22 Br5 1.920(12) . ?
C22 H22A 0.9700 . ?
C22 H22B 0.9700 . ?
C23 Br8 1.955(13) . ?
C23 H23A 0.9700 . ?
C23 H23B 0.9700 . ?
C24 Br7 1.976(15) . ?
C24 H24A 0.9700 . ?
C24 H24B 0.9700 . ?
C25 C32 1.358(18) . ?
C25 C26 1.463(18) . ?
C25 C33 1.486(17) . ?
C26 C27 1.340(17) . ?
C26 C34 1.523(18) . ?
C27 C28 1.474(17) . ?
C27 H27 0.9300 . ?
C28 C29 1.305(16) . ?
C28 H28 0.9300 . ?
C29 C30 1.449(17) . ?
C29 C36 1.521(16) . ?
C30 C31 1.315(17) . ?
C30 C35 1.475(17) . ?
C31 C32 1.501(18) . ?
C31 H31 0.9300 . ?
C32 H32 0.9300 . ?
C33 Br12 1.946(14) . ?
C33 H33A 0.9700 . ?
C33 H33B 0.9700 . ?
C34 Br11 1.928(15) . ?
C34 H34A 0.9700 . ?
C34 H34B 0.9700 . ?
C35 Br10 1.960(12) . ?
C35 H35A 0.9700 . ?
C35 H35B 0.9700 . ?
C36 Br9 1.944(13) . ?
C36 H36A 0.9700 . ?
C36 H36B 0.9700 . ?

loop_
_geom_hbond_atom_site_label_D
_geom_hbond_atom_site_label_H
_geom_hbond_atom_site_label_A
_geom_hbond_distance_DH
_geom_hbond_distance_HA
_geom_hbond_distance_DA
_geom_hbond_angle_DHA
_geom_hbond_site_symmetry_A
_geom_hbond_publ_flag
C10 H10B Br10 0.97 3.13 4.100(17) 176.6 2_655 yes
C12 H12B Br6 0.97 2.99 3.742(15) 135.3 1_554 yes
C22 H22B Br6 0.97 3.09 4.037(13) 165.1 3_566 yes
C23 H23A Br4 0.97 2.99 3.901(13) 157.0 3_666 yes
C33 H33B Br2 0.97 3.02 3.877(14) 148.5 3_565 yes
C34 H34B Br2 0.97 3.05 3.838(14) 138.9 3_565 yes
C34 H34B Br12 0.97 3.13 3.702(16) 119.6 . yes
C35 H35A Br5 0.97 3.06 3.912(13) 147.9 4_566 yes
C35 H35B Br9 0.97 3.13 3.701(13) 119.1 . yes
C36 H36A Br3 0.97 3.05 4.011(14) 169.0 2_645 yes
C36 H36B Br7 0.97 3.01 3.832(14) 142.8 2_646 yes

loop_
_geom_torsion_atom_site_label_1
_geom_torsion_atom_site_label_2
_geom_torsion_atom_site_label_3
_geom_torsion_atom_site_label_4
_geom_torsion
_geom_torsion_site_symmetry_1
_geom_torsion_site_symmetry_2
_geom_torsion_site_symmetry_3
_geom_torsion_site_symmetry_4
_geom_torsion_publ_flag
C10 C1 C2 C3 -178.6(13) . . . . ?
C8 C1 C2 C3 1(2) . . . . ?
C1 C2 C3 C4 -61(2) . . . . ?
C2 C3 C4 C12 177.7(13) . . . . ?
C2 C3 C4 C5 0(2) . . . . ?
C3 C4 C5 C6 58(2) . . . . ?
C12 C4 C5 C6 -120.3(15) . . . . ?
C3 C4 C5 C11 -121.6(14) . . . . ?
C12 C4 C5 C11 60.0(17) . . . . ?
C4 C5 C6 C7 2(2) . . . . ?
C11 C5 C6 C7 -178.2(13) . . . . ?
C5 C6 C7 C8 -62(2) . . . . ?
C6 C7 C8 C1 -2(2) . . . . ?
C6 C7 C8 C9 -179.6(13) . . . . ?
C2 C1 C8 C7 62(2) . . . . ?
C10 C1 C8 C7 -118.1(15) . . . . ?
C2 C1 C8 C9 -120.1(16) . . . . ?
C10 C1 C8 C9 59.3(17) . . . . ?
C7 C8 C9 Br3 -117.1(13) . . . . ?
C1 C8 C9 Br3 65.3(15) . . . . ?
C2 C1 C10 Br4 -107.8(14) . . . . ?
C8 C1 C10 Br4 72.7(15) . . . . ?
C6 C5 C11 Br1 -115.8(12) . . . . ?
C4 C5 C11 Br1 63.8(14) . . . . ?
C3 C4 C12 Br2 -102.6(15) . . . . ?
C5 C4 C12 Br2 75.7(14) . . . . ?
C21 C13 C14 C15 -176.0(12) . . . . ?
C20 C13 C14 C15 4(2) . . . . ?
C13 C14 C15 C16 -67(2) . . . . ?
C14 C15 C16 C17 2(2) . . . . ?
C14 C15 C16 C23 -173.1(12) . . . . ?
C15 C16 C17 C18 61(2) . . . . ?
C23 C16 C17 C18 -124.3(15) . . . . ?
C15 C16 C17 C24 -119.5(15) . . . . ?
C23 C16 C17 C24 55.4(18) . . . . ?
C16 C17 C18 C19 1(2) . . . . ?
C24 C17 C18 C19 -178.3(12) . . . . ?
C17 C18 C19 C20 -67(2) . . . . ?
C18 C19 C20 C13 4.1(19) . . . . ?
C18 C19 C20 C22 -171.1(11) . . . . ?
C14 C13 C20 C19 55.3(18) . . . . ?
C21 C13 C20 C19 -124.5(14) . . . . ?
C14 C13 C20 C22 -129.3(13) . . . . ?
C21 C13 C20 C22 50.9(15) . . . . ?
C14 C13 C21 Br6 -122.2(11) . . . . ?
C20 C13 C21 Br6 57.5(14) . . . . ?
C19 C20 C22 Br5 -129.7(11) . . . . ?
C13 C20 C22 Br5 54.7(13) . . . . ?
C15 C16 C23 Br8 -127.5(12) . . . . ?
C17 C16 C23 Br8 57.6(14) . . . . ?
C18 C17 C24 Br7 -114.6(13) . . . . ?
C16 C17 C24 Br7 65.7(14) . . . . ?
C32 C25 C26 C27 -54(2) . . . . ?
C33 C25 C26 C27 130.8(14) . . . . ?
C32 C25 C26 C34 129.0(14) . . . . ?
C33 C25 C26 C34 -46.0(18) . . . . ?
C25 C26 C27 C28 -2(2) . . . . ?
C34 C26 C27 C28 174.4(13) . . . . ?
C26 C27 C28 C29 65(2) . . . . ?
C27 C28 C29 C30 -3(2) . . . . ?
C27 C28 C29 C36 170.4(12) . . . . ?
C28 C29 C30 C31 -57(2) . . . . ?
C36 C29 C30 C31 129.7(14) . . . . ?
C28 C29 C30 C35 126.0(14) . . . . ?
C36 C29 C30 C35 -47.1(17) . . . . ?
C29 C30 C31 C32 0(2) . . . . ?
C35 C30 C31 C32 177.1(12) . . . . ?
C26 C25 C32 C31 -4(2) . . . . ?
C33 C25 C32 C31 171.4(13) . . . . ?
C30 C31 C32 C25 63(2) . . . . ?
C32 C25 C33 Br12 130.8(12) . . . . ?
C26 C25 C33 Br12 -53.9(16) . . . . ?
C27 C26 C34 Br11 119.3(12) . . . . ?
C25 C26 C34 Br11 -63.8(14) . . . . ?
C31 C30 C35 Br10 124.9(11) . . . . ?
C29 C30 C35 Br10 -58.1(14) . . . . ?
C28 C29 C36 Br9 131.4(11) . . . . ?
C30 C29 C36 Br9 -55.0(14) . . . . ?
